data_7214837
loop_
_publ_author_name
'Montis, Riccardo'
'Hursthouse, Michael B.'

_publ_section_title
;
 Crystalline adducts of some substituted salicylic acids with
 4-aminopyridine, including hydrates and solvates: contact and separated
 ionic complexes with diverse supramolecular synthons
;
_journal_issue 21
_journal_name_full CrystEngComm
_journal_page_first 7466
_journal_paper_doi 10.1039/c2ce26008e
_journal_volume 14
_journal_year 2012
_chemical_formula_moiety 'C7 H4 Cl O3, C5 H7 N2'
_chemical_formula_sum 'C12 H11 Cl N2 O3'
_chemical_formula_weight 266.68
_chemical_name_common 4-aminopyridinium_5-chlorosalicylate
_chemical_name_systematic
;
4-aminopyridinium_5-chlorosalicylate
;
_space_group_IT_number 14
_symmetry_cell_setting monoclinic
_symmetry_space_group_name_Hall '-P 2ybc'
_symmetry_space_group_name_H-M 'P 1 21/c 1'
_atom_sites_solution_hydrogens geom
_atom_sites_solution_primary direct
_atom_sites_solution_secondary difmap
_audit_creation_method SHELXL-97
_cell_angle_alpha 90.00
_cell_angle_beta 100.400(2)
_cell_angle_gamma 90.00
_cell_formula_units_Z 4
_cell_length_a 11.9815(5)
_cell_length_b 7.9626(2)
_cell_length_c 12.4836(5)
_cell_measurement_reflns_used 14383
_cell_measurement_temperature 120(2)
_cell_measurement_theta_max 27.48
_cell_measurement_theta_min 2.91
_cell_volume 1171.42(7)
_computing_cell_refinement 'DENZO (Otwinowski & Minor, 1997) & COLLECT (Hooft, R.W.W., 1998)'
_computing_data_collection 'COLLECT (Hooft, R.W.W., 1998)'
_computing_data_reduction 'DENZO (Otwinowski & Minor, 1997) & COLLECT (Hooft, R.W.W., 1998)'
_computing_structure_refinement 'SHELXL-97 (Sheldrick, 2008)'
_diffrn_ambient_temperature 120(2)
_diffrn_detector_area_resol_mean 9.091
_diffrn_measured_fraction_theta_full 0.997
_diffrn_measured_fraction_theta_max 0.997
_diffrn_measurement_device_type 'Bruker-Nonius Roper CCD camera on \k-goniostat'
_diffrn_measurement_method '\f & \w scans'
_diffrn_radiation_monochromator graphite
_diffrn_radiation_source 'Bruker-Nonius FR591 rotating anode'
_diffrn_radiation_type MoK\a
_diffrn_radiation_wavelength 0.71073
_diffrn_reflns_av_R_equivalents 0.0412
_diffrn_reflns_av_sigmaI/netI 0.0342
_diffrn_reflns_limit_h_max 15
_diffrn_reflns_limit_h_min -15
_diffrn_reflns_limit_k_max 10
_diffrn_reflns_limit_k_min -10
_diffrn_reflns_limit_l_max 16
_diffrn_reflns_limit_l_min -15
_diffrn_reflns_number 13949
_diffrn_reflns_theta_full 27.50
_diffrn_reflns_theta_max 27.50
_diffrn_reflns_theta_min 3.05
_exptl_absorpt_coefficient_mu 0.328
_exptl_absorpt_correction_T_max 0.9374
_exptl_absorpt_correction_T_min 0.9081
_exptl_absorpt_correction_type multi-scan
_exptl_absorpt_process_details 'SADABS 2007/2 (Sheldrick, G.M., 2007)'
_exptl_crystal_colour Colourless
_exptl_crystal_density_diffrn 1.512
_exptl_crystal_density_method 'not measured'
_exptl_crystal_description Block
_exptl_crystal_F_000 552
_exptl_crystal_size_max 0.30
_exptl_crystal_size_mid 0.24
_exptl_crystal_size_min 0.20
_refine_diff_density_max 0.634
_refine_diff_density_min -0.797
_refine_diff_density_rms 0.057
_refine_ls_extinction_method none
_refine_ls_goodness_of_fit_ref 1.103
_refine_ls_hydrogen_treatment mixed
_refine_ls_matrix_type full
_refine_ls_number_parameters 231
_refine_ls_number_reflns 2679
_refine_ls_number_restraints 15
_refine_ls_restrained_S_all 1.100
_refine_ls_R_factor_all 0.0619
_refine_ls_R_factor_gt 0.0527
_refine_ls_shift/su_max 0.001
_refine_ls_shift/su_mean 0.000
_refine_ls_structure_factor_coef Fsqd
_refine_ls_weighting_details 'calc w=1/[\s^2^(Fo^2^)+(0.0304P)^2^+1.4966P] where P=(Fo^2^+2Fc^2^)/3'
_refine_ls_weighting_scheme calc
_refine_ls_wR_factor_gt 0.1150
_refine_ls_wR_factor_ref 0.1191
_reflns_number_gt 2312
_reflns_number_total 2679
_reflns_threshold_expression >2\s(I)
_cod_data_source_file c2ce26008e.txt
_cod_data_source_block 4-aminopyridinium_5-chlorosalicylate
_cod_original_sg_symbol_H-M P21/c
_cod_database_code 7214837

loop_
_symmetry_equiv_pos_as_xyz
'x, y, z'
'-x, y+1/2, -z+1/2'
'-x, -y, -z'
'x, -y-1/2, z-1/2'

loop_
_atom_site_label
_atom_site_type_symbol
_atom_site_fract_x
_atom_site_fract_y
_atom_site_fract_z
_atom_site_U_iso_or_equiv
_atom_site_adp_type
_atom_site_occupancy
_atom_site_symmetry_multiplicity
_atom_site_calc_flag
_atom_site_refinement_flags
_atom_site_disorder_assembly
_atom_site_disorder_group
N21 N 0.4557(2) 0.2058(3) 0.4537(2) 0.0197(7) Uani 0.636(4) 1 d PD A 1
H21 H 0.5009 0.2718 0.4986 0.024 Uiso 0.636(4) 1 calc PR A 1
N22 N 0.2394(3) -0.0881(4) 0.2401(3) 0.0267(8) Uani 0.636(4) 1 d PD A 1
H22A H 0.2490 -0.0960 0.1720 0.032 Uiso 0.636(4) 1 calc PR A 1
H22B H 0.1832 -0.1418 0.2616 0.032 Uiso 0.636(4) 1 calc PR A 1
C21 C 0.4715(4) 0.1895(7) 0.3505(5) 0.0193(10) Uani 0.636(4) 1 d PD A 1
H21A H 0.5327 0.2463 0.3274 0.023 Uiso 0.636(4) 1 calc PR A 1
C22 C 0.4013(11) 0.0935(19) 0.2794(8) 0.024(2) Uani 0.636(4) 1 d PD A 1
H22 H 0.4132 0.0846 0.2064 0.029 Uiso 0.636(4) 1 calc PR A 1
C23 C 0.3104(3) 0.0057(4) 0.3110(3) 0.0201(8) Uani 0.636(4) 1 d PD A 1
C24 C 0.2999(16) 0.022(3) 0.4219(14) 0.0204(19) Uani 0.636(4) 1 d PD A 1
H24 H 0.2424 -0.0387 0.4490 0.024 Uiso 0.636(4) 1 calc PR A 1
C25 C 0.3721(4) 0.1230(6) 0.4894(4) 0.0207(9) Uani 0.636(4) 1 d PD A 1
H25 H 0.3632 0.1354 0.5631 0.025 Uiso 0.636(4) 1 calc PR A 1
N31 N 0.3143(4) -0.0202(7) 0.2361(5) 0.0279(14) Uani 0.364(4) 1 d PD A 2
H31 H 0.2941 -0.0634 0.1706 0.033 Uiso 0.364(4) 1 calc PR A 2
N32 N 0.4128(5) 0.1721(7) 0.5430(5) 0.0224(12) Uani 0.364(4) 1 d PD A 2
H32A H 0.3731 0.1506 0.5942 0.027 Uiso 0.364(4) 1 calc PR A 2
H32B H 0.4741 0.2347 0.5577 0.027 Uiso 0.364(4) 1 calc PR A 2
C31 C 0.4054(16) 0.081(3) 0.2563(13) 0.016(3) Uani 0.364(4) 1 d PD A 2
H31A H 0.4461 0.1055 0.1996 0.019 Uiso 0.364(4) 1 calc PR A 2
C32 C 0.4399(7) 0.1469(13) 0.3562(9) 0.022(2) Uani 0.364(4) 1 d PD A 2
H32 H 0.5042 0.2187 0.3693 0.027 Uiso 0.364(4) 1 calc PR A 2
C33 C 0.3798(6) 0.1096(9) 0.4427(6) 0.0159(16) Uani 0.364(4) 1 d PD A 2
C34 C 0.281(3) 0.008(5) 0.414(2) 0.022(4) Uani 0.364(4) 1 d PD A 2
H34 H 0.2352 -0.0152 0.4669 0.027 Uiso 0.364(4) 1 calc PR A 2
C35 C 0.2534(6) -0.0566(9) 0.3131(6) 0.0280(15) Uani 0.364(4) 1 d PD A 2
H35 H 0.1896 -0.1289 0.2961 0.034 Uiso 0.364(4) 1 calc PR A 2
H13A H 0.651(3) 0.440(5) 0.734(3) 0.081(12) Uiso 1 1 d . . .
Cl1 Cl 1.05152(5) 0.77625(8) 0.56462(5) 0.0405(2) Uani 1 1 d . . .
O12 O 0.60344(12) 0.3822(2) 0.61333(12) 0.0278(4) Uani 1 1 d . . .
O13 O 0.70083(13) 0.5069(2) 0.79052(13) 0.0302(4) Uani 1 1 d . . .
O11 O 0.68091(13) 0.3965(2) 0.46437(12) 0.0307(4) Uani 1 1 d . . .
C16 C 0.86211(17) 0.5942(3) 0.57387(16) 0.0220(4) Uani 1 1 d . . .
H16 H 0.8618 0.5688 0.4995 0.026 Uiso 1 1 calc R . .
C11 C 0.77708(16) 0.5299(2) 0.62560(15) 0.0194(4) Uani 1 1 d . . .
C17 C 0.68096(17) 0.4288(3) 0.56184(17) 0.0217(4) Uani 1 1 d . . .
C12 C 0.78046(17) 0.5665(3) 0.73622(16) 0.0229(4) Uani 1 1 d . . .
C14 C 0.94969(18) 0.7318(3) 0.74023(18) 0.0274(5) Uani 1 1 d . . .
H14 H 1.0079 0.8015 0.7785 0.033 Uiso 1 1 calc R . .
C15 C 0.94679(17) 0.6948(3) 0.63084(18) 0.0247(4) Uani 1 1 d . . .
C13 C 0.86764(18) 0.6666(3) 0.79268(17) 0.0277(5) Uani 1 1 d . . .
H13 H 0.8703 0.6898 0.8677 0.033 Uiso 1 1 calc R . .

loop_
_atom_site_aniso_label
_atom_site_aniso_U_11
_atom_site_aniso_U_22
_atom_site_aniso_U_33
_atom_site_aniso_U_23
_atom_site_aniso_U_13
_atom_site_aniso_U_12
N21 0.0179(13) 0.0208(14) 0.0192(14) -0.0006(10) 0.0002(10) -0.0002(11)
N22 0.0243(17) 0.0302(16) 0.0237(18) -0.0036(13) -0.0012(13) -0.0073(13)
C21 0.012(3) 0.023(3) 0.023(2) -0.0025(18) 0.0036(18) -0.0018(17)
C22 0.027(3) 0.031(3) 0.015(4) 0.001(3) 0.006(3) 0.000(2)
C23 0.0195(18) 0.0184(16) 0.021(2) 0.0017(14) -0.0004(14) 0.0021(14)
C24 0.018(6) 0.024(4) 0.020(3) 0.001(3) 0.008(4) 0.002(3)
C25 0.024(2) 0.023(2) 0.015(2) 0.002(2) 0.005(2) 0.0064(15)
N31 0.026(3) 0.035(3) 0.020(3) -0.002(2) -0.005(2) 0.007(2)
N32 0.024(3) 0.027(3) 0.017(3) 0.001(2) 0.005(2) -0.003(2)
C31 0.012(4) 0.031(6) 0.005(5) 0.004(4) 0.001(3) 0.004(3)
C32 0.008(4) 0.032(5) 0.026(4) 0.005(4) 0.002(3) -0.007(3)
C33 0.018(3) 0.020(3) 0.009(3) 0.000(3) 0.000(3) 0.009(3)
C34 0.014(8) 0.026(6) 0.025(7) 0.003(4) -0.002(5) -0.003(5)
C35 0.022(3) 0.028(3) 0.032(4) -0.005(3) 0.000(3) -0.001(3)
Cl1 0.0330(3) 0.0435(4) 0.0464(4) -0.0056(3) 0.0109(3) -0.0156(3)
O12 0.0205(7) 0.0318(8) 0.0312(8) -0.0058(7) 0.0049(6) -0.0032(6)
O13 0.0289(8) 0.0392(9) 0.0243(8) -0.0040(7) 0.0094(7) -0.0006(7)
O11 0.0266(8) 0.0413(9) 0.0227(7) -0.0089(7) 0.0002(6) -0.0046(7)
C16 0.0222(10) 0.0208(10) 0.0216(10) -0.0010(8) 0.0002(8) 0.0026(8)
C11 0.0191(9) 0.0194(9) 0.0181(9) -0.0024(7) -0.0008(7) 0.0045(8)
C17 0.0177(9) 0.0218(10) 0.0239(10) -0.0023(8) -0.0010(8) 0.0034(8)
C12 0.0223(10) 0.0248(10) 0.0209(10) -0.0010(8) 0.0024(8) 0.0058(8)
C14 0.0212(10) 0.0267(11) 0.0305(11) -0.0088(9) -0.0057(8) 0.0032(8)
C15 0.0181(10) 0.0243(11) 0.0305(11) 0.0000(9) 0.0011(8) 0.0012(8)
C13 0.0278(11) 0.0316(11) 0.0213(10) -0.0073(9) -0.0017(8) 0.0058(9)

loop_
_atom_type_symbol
_atom_type_description
_atom_type_scat_dispersion_real
_atom_type_scat_dispersion_imag
_atom_type_scat_source
C C 0.0033 0.0016 'International Tables Vol C Tables 4.2.6.8 and 6.1.1.4'
H H 0.0000 0.0000 'International Tables Vol C Tables 4.2.6.8 and 6.1.1.4'
N N 0.0061 0.0033 'International Tables Vol C Tables 4.2.6.8 and 6.1.1.4'
O O 0.0106 0.0060 'International Tables Vol C Tables 4.2.6.8 and 6.1.1.4'
Cl Cl 0.1484 0.1585 'International Tables Vol C Tables 4.2.6.8 and 6.1.1.4'

loop_
_geom_angle_atom_site_label_1
_geom_angle_atom_site_label_2
_geom_angle_atom_site_label_3
_geom_angle
C21 N21 C25 121.0(4)
C21 N21 H21 119.5
C25 N21 H21 119.5
C23 N22 H22A 120.0
C23 N22 H22B 120.0
H22A N22 H22B 120.0
N21 C21 C22 120.6(6)
N21 C21 H21A 119.7
C22 C21 H21A 119.7
C21 C22 C23 121.3(7)
C21 C22 H22 119.3
C23 C22 H22 119.3
N22 C23 C22 121.5(5)
N22 C23 C24 122.5(7)
C22 C23 C24 116.0(7)
C25 C24 C23 119.9(7)
C25 C24 H24 120.0
C23 C24 H24 120.0
N21 C25 C24 121.1(6)
N21 C25 H25 119.5
C24 C25 H25 119.5
C35 N31 C31 121.7(9)
C35 N31 H31 119.2
C31 N31 H31 119.2
C33 N32 H32A 120.0
C33 N32 H32B 120.0
H32A N32 H32B 120.0
N31 C31 C32 120.7(13)
N31 C31 H31A 119.6
C32 C31 H31A 119.6
C31 C32 C33 120.3(9)
C31 C32 H32 119.9
C33 C32 H32 119.9
N32 C33 C34 122.4(11)
N32 C33 C32 121.6(7)
C34 C33 C32 115.9(11)
C35 C34 C33 120.3(13)
C35 C34 H34 119.8
C33 C34 H34 119.8
N31 C35 C34 121.0(10)
N31 C35 H35 119.5
C34 C35 H35 119.5
C12 O13 H13A 103(2)
C15 C16 C11 120.14(19)
C15 C16 H16 119.9
C11 C16 H16 119.9
C16 C11 C12 118.94(18)
C16 C11 C17 120.14(18)
C12 C11 C17 120.87(19)
O11 C17 O12 124.11(19)
O11 C17 C11 119.46(19)
O12 C17 C11 116.43(18)
O13 C12 C13 118.54(19)
O13 C12 C11 121.47(19)
C13 C12 C11 120.0(2)
C13 C14 C15 119.58(19)
C13 C14 H14 120.2
C15 C14 H14 120.2
C16 C15 C14 120.8(2)
C16 C15 Cl1 119.60(17)
C14 C15 Cl1 119.55(16)
C14 C13 C12 120.5(2)
C14 C13 H13 119.8
C12 C13 H13 119.8

loop_
_geom_bond_atom_site_label_1
_geom_bond_atom_site_label_2
_geom_bond_distance
N21 C21 1.341(6)
N21 C25 1.342(5)
N21 H21 0.8800
N22 C23 1.339(5)
N22 H22A 0.8800
N22 H22B 0.8800
C21 C22 1.345(8)
C21 H21A 0.9500
C22 C23 1.409(10)
C22 H22 0.9500
C23 C24 1.419(14)
C24 C25 1.360(18)
C24 H24 0.9500
C25 H25 0.9500
N31 C35 1.339(9)
N31 C31 1.341(15)
N31 H31 0.8800
N32 C33 1.339(7)
N32 H32A 0.8800
N32 H32B 0.8800
C31 C32 1.349(13)
C31 H31A 0.9500
C32 C33 1.433(11)
C32 H32 0.9500
C33 C34 1.42(2)
C34 C35 1.35(3)
C34 H34 0.9500
C35 H35 0.9500
Cl1 C15 1.747(2)
O12 C17 1.276(3)
O13 C12 1.352(3)
O13 H13A 0.99(4)
O11 C17 1.243(3)
C16 C15 1.384(3)
C16 C11 1.398(3)
C16 H16 0.9500
C11 C12 1.405(3)
C11 C17 1.509(3)
C12 C13 1.399(3)
C14 C13 1.377(3)
C14 C15 1.391(3)
C14 H14 0.9500
C13 H13 0.9500

loop_
_geom_hbond_atom_site_label_D
_geom_hbond_atom_site_label_H
_geom_hbond_atom_site_label_A
_geom_hbond_distance_DH
_geom_hbond_distance_HA
_geom_hbond_distance_DA
_geom_hbond_angle_DHA
_geom_hbond_site_symmetry_A
N22 H22A O11 0.88 2.03 2.885(4) 163.2 2_645
N22 H22A O11 0.88 2.03 2.885(4) 163.2 2_645
N31 H31 O11 0.88 1.79 2.599(6) 151.4 2_645
N32 H32A O13 0.88 2.15 2.987(5) 158.7 2_646
N21 H21 O12 0.88 1.92 2.793(3) 169.9 .
N21 H21 O11 0.88 2.48 3.078(3) 125.7 .
N32 H32B O12 0.88 1.97 2.840(6) 170.6 .
O13 H13A O12 0.99(4) 1.58(4) 2.512(2) 154(3) .
